data_4060621
_journal_name_full Organometallics
_journal_paper_doi 10.1021/om050781i
_journal_year 2006
_chemical_formula_sum 'C18 H20 I2 N4 Ni'
_chemical_formula_weight 604.89
_space_group_IT_number 14
_symmetry_cell_setting monoclinic
_symmetry_space_group_name_Hall '-P 2ybc'
_symmetry_space_group_name_H-M 'P 1 21/c 1'
_cell_angle_alpha 90.00
_cell_angle_beta 101.283(3)
_cell_angle_gamma 90.00
_cell_formula_units_Z 2
_cell_length_a 8.2445(11)
_cell_length_b 15.734(2)
_cell_length_c 7.6891(10)
_cell_measurement_temperature 223(2)
_cell_volume 978.1(2)
_diffrn_ambient_temperature 223(2)
_exptl_crystal_density_diffrn 2.054
_cod_depositor_comments
;
The following automatic conversions were performed:
'_symmetry_cell_setting' value 'Monoclinic' changed to 'monoclinic'
according to '/home/saulius/struct/CIF-dictionaries/cif_core.dic'
dictionary named 'cif_core.dic' version 2.4.1 from 2010-06-29.

Automatic conversion script
Id: cif_fix_enum 1527 2010-12-29 10:47:43Z saulius 
;
_cod_original_sg_symbol_H-M 'P 21/c'
_cod_database_code 4060621

loop_
_symmetry_equiv_pos_as_xyz
'x, y, z'
'-x, y+1/2, -z+1/2'
'-x, -y, -z'
'x, -y-1/2, z-1/2'

loop_
_atom_site_label
_atom_site_type_symbol
_atom_site_fract_x
_atom_site_fract_y
_atom_site_fract_z
_atom_site_U_iso_or_equiv
_atom_site_adp_type
_atom_site_occupancy
_atom_site_symmetry_multiplicity
_atom_site_calc_flag
_atom_site_refinement_flags
_atom_site_disorder_assembly
_atom_site_disorder_group
Ni1 Ni 0.0000 0.0000 0.0000 0.0243(2) Uani 1 2 d S . .
I1 I 0.08099(5) 0.07248(2) -0.24784(5) 0.0426(2) Uani 1 1 d . . .
N1 N 0.3351(5) 0.0278(2) 0.2016(5) 0.0236(7) Uani 1 1 d . . .
N2 N 0.1689(5) 0.1298(2) 0.2378(5) 0.0270(8) Uani 1 1 d . . .
C1 C 0.1761(6) 0.0534(3) 0.1562(6) 0.0262(9) Uani 1 1 d . . .
C2 C 0.4310(6) 0.0879(3) 0.3101(6) 0.0234(8) Uani 1 1 d . . .
C7 C 0.5977(6) 0.0913(3) 0.3854(6) 0.0282(9) Uani 1 1 d . . .
H7 H 0.6708 0.0472 0.3711 0.034 Uiso 1 1 calc R . .
C6 C 0.6511(6) 0.1642(3) 0.4840(7) 0.0338(10) Uani 1 1 d . . .
H6 H 0.7638 0.1694 0.5359 0.041 Uiso 1 1 calc R . .
C5 C 0.5434(6) 0.2294(3) 0.5080(7) 0.0331(10) Uani 1 1 d . . .
H5 H 0.5849 0.2769 0.5764 0.040 Uiso 1 1 calc R . .
C4 C 0.3754(6) 0.2256(3) 0.4330(7) 0.0304(10) Uani 1 1 d . . .
H4 H 0.3019 0.2692 0.4495 0.036 Uiso 1 1 calc R . .
C3 C 0.3230(5) 0.1542(3) 0.3328(6) 0.0244(8) Uani 1 1 d . . .
C8 C 0.3947(6) -0.0527(3) 0.1440(7) 0.0293(9) Uani 1 1 d . . .
H8A H 0.3398 -0.0993 0.1913 0.044 Uiso 1 1 calc R . .
H8B H 0.5132 -0.0569 0.1869 0.044 Uiso 1 1 calc R . .
H8C H 0.3708 -0.0553 0.0155 0.044 Uiso 1 1 calc R . .
C9 C 0.0155(6) 0.1800(3) 0.2260(9) 0.0414(13) Uani 1 1 d . . .
H9A H -0.0648 0.1620 0.1229 0.062 Uiso 1 1 calc R . .
H9B H 0.0400 0.2398 0.2152 0.062 Uiso 1 1 calc R . .
H9C H -0.0294 0.1710 0.3321 0.062 Uiso 1 1 calc R . .

loop_
_atom_site_aniso_label
_atom_site_aniso_U_11
_atom_site_aniso_U_22
_atom_site_aniso_U_33
_atom_site_aniso_U_23
_atom_site_aniso_U_13
_atom_site_aniso_U_12
Ni1 0.0207(4) 0.0194(4) 0.0310(4) -0.0051(3) 0.0001(3) -0.0018(3)
I1 0.0399(3) 0.0382(3) 0.0484(3) 0.00317(13) 0.00531(19) -0.00048(13)
N1 0.0261(18) 0.0168(16) 0.0271(17) -0.0023(13) 0.0034(14) -0.0007(14)
N2 0.0191(17) 0.0242(19) 0.036(2) -0.0083(15) 0.0019(15) 0.0002(14)
C1 0.029(2) 0.0210(19) 0.029(2) -0.0023(17) 0.0053(17) -0.0004(17)
C2 0.026(2) 0.023(2) 0.021(2) -0.0006(16) 0.0032(16) -0.0026(16)
C7 0.023(2) 0.031(2) 0.029(2) 0.0031(18) 0.0009(17) 0.0012(18)
C6 0.029(2) 0.041(3) 0.028(2) 0.0020(19) -0.0033(18) -0.008(2)
C5 0.035(2) 0.034(2) 0.027(2) -0.0042(18) -0.0011(18) -0.009(2)
C4 0.031(2) 0.026(2) 0.033(2) -0.0070(18) 0.0028(18) -0.0031(18)
C3 0.0234(19) 0.023(2) 0.026(2) -0.0020(16) 0.0024(16) -0.0031(16)
C8 0.030(2) 0.022(2) 0.037(2) -0.0032(18) 0.0084(19) 0.0039(18)
C9 0.024(2) 0.032(3) 0.065(4) -0.016(3) 0.003(2) 0.002(2)

loop_
_geom_bond_atom_site_label_1
_geom_bond_atom_site_label_2
_geom_bond_distance
_geom_bond_site_symmetry_2
_geom_bond_publ_flag
Ni1 C1 1.890(5) 3 ?
Ni1 C1 1.890(5) . ?
Ni1 I1 2.4240(4) . ?
Ni1 I1 2.4240(4) 3 ?
N1 C1 1.350(6) . ?
N1 C2 1.399(6) . ?
N1 C8 1.458(6) . ?
N2 C1 1.362(6) . ?
N2 C3 1.390(6) . ?
N2 C9 1.479(6) . ?
C2 C7 1.384(6) . ?
C2 C3 1.404(6) . ?
C7 C6 1.397(7) . ?
C6 C5 1.392(8) . ?
C5 C4 1.394(7) . ?
C4 C3 1.384(6) . ?
